data_7222732
loop_
_publ_author_name
'Emmerling, F.'
'Idilbi, M.'
'Roehr, C.'

_publ_section_title
;
 Neue Oxopnictate A(I)3 M(V) O4: Darstellung und Kristallstruktur von A3
 As O4 (A = K, Rb, Cs) und K3 Bi O4
;
_journal_name_full
;
Zeitschrift fuer Naturforschung, Teil B. Anorganische Chemie, Organische 
Chemie (42,1987-)
;
_journal_page_first 599
_journal_page_last 604
_journal_volume 57
_journal_year 2002
_chemical_formula_sum 'As Cs3 O4'
_chemical_name_systematic 'Cs3 (As O4)'
_space_group_IT_number 62
_symmetry_space_group_name_Hall '-P 2ac 2n'
_symmetry_space_group_name_H-M 'P n m a'
_cell_angle_alpha 90
_cell_angle_beta 90
_cell_angle_gamma 90
_cell_formula_units_Z 4
_cell_length_a 12.5427
_cell_length_b 9.029
_cell_length_c 6.585
_cell_volume 745.738
_citation_journal_id_ASTM ZNBSEN
_cod_data_source_file Emmerling_ZNBSEN_2002_576.cif
_cod_data_source_block As1Cs3O4
_cod_original_cell_volume 745.7383
_cod_original_formula_sum 'As1 Cs3 O4'
_cod_database_code 7222732

loop_
_symmetry_equiv_pos_as_xyz
x,y,z
-x+1/2,-y,z+1/2
x+1/2,-y+1/2,-z+1/2
-x,y+1/2,-z
-x,-y,-z
x-1/2,y,-z-1/2
-x-1/2,y-1/2,z-1/2
x,-y-1/2,z

loop_
_atom_site_label
_atom_site_type_symbol
_atom_site_fract_x
_atom_site_fract_y
_atom_site_fract_z
_atom_site_occupancy
_atom_site_U_iso_or_equiv
O1 O-2 0.2292 0.25 0.5911 1 0.0
O3 O-2 0.1078 0.0927 0.8696 1 0.0
Cs1 Cs+1 0.14443 0.50638 0.31039 1 0.0
O2 O-2 0.0101 0.25 0.5616 1 0.0
Cs2 Cs+1 0.07768 -0.25 0.85363 1 0.0
As1 As+5 0.11388 0.25 0.7281 1 0.0
